data_1573009
loop_
_publ_author_name
'Mo, Xuechao'
'Chen, Guohao'
'Li, Yulan'
'Xiao, Biao'
'Chen, Xuefeng'
'Yin, Xiaojun'
'Yang, Chuluo'

_publ_section_title
;
 Enhanced chiroptical activity for narrow deep-blue emission in axial
 chiral frameworks <i>via</i> three-dimensional interlocking.
;
_journal_issue 42
_journal_name_full 'Chemical science'
_journal_page_first 17663
_journal_page_last 17670
_journal_paper_doi 10.1039/d4sc05056h
_journal_volume 15
_journal_year 2024
_chemical_formula_moiety 'C74 H46 N4, C H2 Cl2'
_chemical_formula_sum 'C75 H48 Cl2 N4'
_chemical_formula_weight 1076.07
_space_group_crystal_system orthorhombic
_space_group_IT_number 19
_space_group_name_Hall 'P 2ac 2ab'
_space_group_name_H-M_alt 'P 21 21 21'
_atom_sites_solution_hydrogens geom
_atom_sites_solution_primary dual
_audit_creation_date 2024-01-08
_audit_creation_method
;
Olex2 1.3
(compiled 2020.11.12 svn.r5f609507 for OlexSys, GUI svn.r6408)
;
_audit_update_record
;
2024-07-23 deposited with the CCDC.	2024-10-04 downloaded from the CCDC.
;
_cell_angle_alpha 90
_cell_angle_beta 90
_cell_angle_gamma 90
_cell_formula_units_Z 4
_cell_length_a 14.082(2)
_cell_length_b 16.518(2)
_cell_length_c 26.742(4)
_cell_measurement_reflns_used 3776
_cell_measurement_temperature 294.3
_cell_measurement_theta_max 30.63
_cell_measurement_theta_min 2.58
_cell_volume 6220.4(15)
_computing_cell_refinement 'SAINT V8.38A (Bruker, 2018)'
_computing_data_reduction 'SAINT V8.38A (Bruker, 2018)'
_computing_molecular_graphics 'Olex2 1.3 (Dolomanov et al., 2009)'
_computing_publication_material 'Olex2 1.3 (Dolomanov et al., 2009)'
_computing_structure_refinement 'SHELXL 2018/3 (Sheldrick, 2015)'
_computing_structure_solution 'SHELXT 2018/2 (Sheldrick, 2018)'
_diffrn_ambient_temperature 294.3
_diffrn_measured_fraction_theta_full 0.998
_diffrn_measured_fraction_theta_max 0.998
_diffrn_measurement_device_type 'Bruker APEX-II CCD'
_diffrn_measurement_method '\f and \w scans'
_diffrn_radiation_type MoK\a
_diffrn_radiation_wavelength 0.71073
_diffrn_reflns_av_R_equivalents 0.2081
_diffrn_reflns_av_unetI/netI 0.1680
_diffrn_reflns_Laue_measured_fraction_full 0.998
_diffrn_reflns_Laue_measured_fraction_max 0.998
_diffrn_reflns_limit_h_max 16
_diffrn_reflns_limit_h_min -16
_diffrn_reflns_limit_k_max 19
_diffrn_reflns_limit_k_min -19
_diffrn_reflns_limit_l_max 31
_diffrn_reflns_limit_l_min -31
_diffrn_reflns_number 72869
_diffrn_reflns_point_group_measured_fraction_full 0.998
_diffrn_reflns_point_group_measured_fraction_max 0.998
_diffrn_reflns_theta_full 24.998
_diffrn_reflns_theta_max 24.998
_diffrn_reflns_theta_min 2.436
_diffrn_source_current 30.0
_diffrn_source_power 1.5
_diffrn_source_voltage 50.0
_diffrn_standards_number 0
_exptl_absorpt_coefficient_mu 0.150
_exptl_absorpt_correction_T_max 0.7462
_exptl_absorpt_correction_T_min 0.6457
_exptl_absorpt_correction_type multi-scan
_exptl_absorpt_process_details
;
SADABS-2016/2 (Bruker,2016/2) was used for absorption correction.
wR2(int) was 0.0893 before and 0.0758 after correction.
The Ratio of minimum to maximum transmission is 0.8653.
The \l/2 correction factor is Not present.
;
_exptl_crystal_colour colourless
_exptl_crystal_colour_primary colourless
_exptl_crystal_density_diffrn 1.149
_exptl_crystal_description block
_exptl_crystal_F_000 2240
_exptl_crystal_size_max 0.09
_exptl_crystal_size_mid 0.09
_exptl_crystal_size_min 0.07
_refine_diff_density_max 0.202
_refine_diff_density_min -0.341
_refine_diff_density_rms 0.053
_refine_ls_abs_structure_details
;
 Flack x determined using 1091 quotients [(I+)-(I-)]/[(I+)+(I-)]
 (Parsons, Flack and Wagner, Acta Cryst. B69 (2013) 249-259).
;
_refine_ls_abs_structure_Flack 0.01(9)
_refine_ls_extinction_method none
_refine_ls_goodness_of_fit_ref 0.927
_refine_ls_hydrogen_treatment constr
_refine_ls_matrix_type full
_refine_ls_number_parameters 730
_refine_ls_number_reflns 10932
_refine_ls_number_restraints 12
_refine_ls_restrained_S_all 0.936
_refine_ls_R_factor_all 0.2236
_refine_ls_R_factor_gt 0.0809
_refine_ls_shift/su_max 0.000
_refine_ls_shift/su_mean 0.000
_refine_ls_structure_factor_coef Fsqd
_refine_ls_weighting_details 'w=1/[\s^2^(Fo^2^)+(0.1059P)^2^] where P=(Fo^2^+2Fc^2^)/3'
_refine_ls_weighting_scheme calc
_refine_ls_wR_factor_gt 0.1751
_refine_ls_wR_factor_ref 0.2455
_reflns_Friedel_coverage 0.814
_reflns_Friedel_fraction_full 0.999
_reflns_Friedel_fraction_max 0.999
_reflns_number_gt 4067
_reflns_number_total 10932
_reflns_threshold_expression 'I > 2\s(I)'
_cod_data_source_file d4sc05056h2.cif
_cod_data_source_block 1
_cod_database_code 1573009
_shelx_shelxl_version_number 2018/3
_shelx_space_group_comment
;
The symmetry employed for this shelxl refinement is uniquely defined
by the following loop, which should always be used as a source of
symmetry information in preference to the above space-group names.
They are only intended as comments.
;
_shelx_estimated_absorpt_t_max 0.990
_shelx_estimated_absorpt_t_min 0.987
_olex2_refinement_description
;
1. Fixed Uiso
 At 1.2 times of:
  All C(H) groups, All C(H,H) groups
2. Uiso/Uaniso restraints and constraints
C08Y \\sim Cl \\sim Cl1: within 2A with sigma of 0.01 and sigma for terminal
atoms of 0.02 within 2A
3.a Secondary CH2 refined with riding coordinates:
 C021(H02A,H02B), C029(H02C,H02D), C02U(H02E,H02F), C05D(H05A,H05B), C08Y(H08A,
 H08B)
3.b Aromatic/amide H refined with riding coordinates:
 C00P(H00P), C01F(H01F), C020(H020), C03I(H03I), C03K(H03K), C03U(H03U),
 C04B(H04B), C04S(H04S), C04W(H04W), C050(H050), C05C(H05C), C05J(H05J),
 C05S(H05S), C05V(H05V), C066(H066), C068(H068), C069(H069), C06D(H06D),
 C06F(H06F), C06K(H06K), C06S(H06S), C06U(H06U), C06W(H06W), C076(H076),
 C07B(H07B), C07C(H07C), C07E(H07E), C07G(H07G), C07J(H07J), C07M(H07M),
 C07R(H07R), C081(H081), C08C(H08C), C08E(H08E), C08H(H08H), C08I(H08I),
 C08J(H08J), C08R(H08R)
;
_smtbx_masks_special_details
;
A solvent mask was calculated and 150 electrons were 
found in a volume of 1340\%A^3^ in 1 void per unit cell. 
This is consistent with the presence of 
1[CH2Cl2] per Asymmetric Unit 
which account for 168 electrons 
per unit cell.
;
_smtbx_masks_void_probe_radius 1.2
_smtbx_masks_void_truncation_radius 1.2
_olex2_submission_special_instructions 'No special instructions were received'

loop_
_space_group_symop_operation_xyz
'x, y, z'
'-x+1/2, -y, z+1/2'
'x+1/2, -y+1/2, -z'
'-x, y+1/2, -z+1/2'

loop_
_atom_site_label
_atom_site_type_symbol
_atom_site_fract_x
_atom_site_fract_y
_atom_site_fract_z
_atom_site_U_iso_or_equiv
_atom_site_adp_type
_atom_site_occupancy
_atom_site_site_symmetry_order
_atom_site_calc_flag
_atom_site_refinement_flags_posn
_atom_site_refinement_flags_adp
_atom_site_refinement_flags_occupancy
_atom_site_disorder_assembly
_atom_site_disorder_group
N002 N 0.2914(5) 1.2576(4) 0.9215(3) 0.059(2) Uani 1 1 d . . . . .
N00B N 0.5577(6) 0.9257(4) 0.9794(3) 0.062(2) Uani 1 1 d . . . . .
N00L N 0.3304(6) 0.8948(4) 1.0603(3) 0.060(2) Uani 1 1 d . . . . .
N00O N 0.2024(6) 1.0869(5) 0.8296(3) 0.066(2) Uani 1 1 d . . . . .
C00T C 0.6666(7) 0.9698(6) 1.0366(4) 0.065(3) Uani 1 1 d . . . . .
C00J C 0.3549(6) 1.0068(5) 0.9975(4) 0.054(2) Uani 1 1 d . . . . .
C00P C 0.3010(6) 1.0766(6) 0.9905(3) 0.053(2) Uani 1 1 d . . . . .
H00P H 0.275158 1.101686 1.018480 0.064 Uiso 1 1 calc R U . . .
C013 C 0.6166(8) 0.9798(6) 0.9552(4) 0.063(3) Uani 1 1 d . . . . .
C015 C 0.2837(6) 1.1109(5) 0.9433(4) 0.051(2) Uani 1 1 d . . . . .
C019 C 0.3944(7) 0.9699(5) 0.9557(4) 0.055(2) Uani 1 1 d . . . . .
C01F C 0.3721(7) 0.9999(5) 0.9087(4) 0.061(3) Uani 1 1 d . . . . .
H01F H 0.394829 0.972470 0.880770 0.073 Uiso 1 1 calc R U . . .
C01H C 0.0485(8) 1.2709(6) 0.8414(4) 0.066(3) Uani 1 1 d . . . . .
C01K C 0.1359(7) 1.2271(6) 0.8383(4) 0.062(3) Uani 1 1 d . . . . .
C01O C 0.3797(7) 0.8208(5) 1.0628(3) 0.057(2) Uani 1 1 d . . . . .
C01V C 0.4787(8) 0.8066(6) 1.0633(3) 0.062(3) Uani 1 1 d . . . . .
C020 C 0.0445(8) 1.3573(6) 0.8457(4) 0.073(3) Uani 1 1 d . . . . .
H020 H 0.101627 1.385137 0.848484 0.088 Uiso 1 1 calc R U . . .
C021 C 0.3005(7) 1.0957(6) 0.8474(3) 0.061(3) Uani 1 1 d . . . . .
H02A H 0.318966 1.151994 0.844204 0.074 Uiso 1 1 calc R U . . .
H02B H 0.341716 1.064194 0.825792 0.074 Uiso 1 1 calc R U . . .
C027 C 0.3172(6) 1.0692(5) 0.9013(4) 0.053(2) Uani 1 1 d . . . . .
C029 C 0.2310(6) 1.1905(5) 0.9420(4) 0.057(2) Uani 1 1 d . . . . .
H02C H 0.174609 1.184781 0.921542 0.069 Uiso 1 1 calc R U . . .
H02D H 0.210905 1.204455 0.975654 0.069 Uiso 1 1 calc R U . . .
C02F C 0.5885(7) 0.9163(6) 1.0299(4) 0.061(3) Uani 1 1 d . . . . .
C02R C 0.1290(7) 1.1448(6) 0.8335(4) 0.063(3) Uani 1 1 d . . . . .
C02U C 0.3680(7) 0.9765(5) 1.0515(3) 0.060(3) Uani 1 1 d . . . . .
H02E H 0.435165 0.976893 1.059522 0.072 Uiso 1 1 calc R U . . .
H02F H 0.336590 1.013934 1.074074 0.072 Uiso 1 1 calc R U . . .
C02V C 0.2907(7) 1.2880(5) 0.8730(4) 0.058(2) Uani 1 1 d . . . . .
C02W C 0.6840(8) 1.0084(7) 0.9894(5) 0.080(3) Uani 1 1 d . . . . .
C035 C 0.4201(8) 1.3377(6) 0.9140(5) 0.077(3) Uani 1 1 d . . . . .
C037 C 0.6718(8) 0.9363(7) 1.1229(5) 0.077(3) Uani 1 1 d . . . . .
C03A C 0.5496(7) 0.8721(6) 1.0676(4) 0.062(3) Uani 1 1 d . . . . .
C03C C 0.2329(8) 0.8780(6) 1.0623(4) 0.067(3) Uani 1 1 d . . . . .
C03I C 0.5583(9) 0.8441(6) 1.1599(4) 0.082(3) Uani 1 1 d . . . . .
H03I H 0.507491 0.808794 1.155630 0.098 Uiso 1 1 calc R U . . .
C03K C 0.3983(7) 1.2718(6) 0.9950(5) 0.079(3) Uani 1 1 d . . . . .
H03K H 0.364825 1.236230 1.015393 0.095 Uiso 1 1 calc R U . . .
C03M C 0.3128(7) 0.7579(6) 1.0630(4) 0.061(3) Uani 1 1 d . . . . .
C03U C 0.2102(10) 1.3247(7) 0.6981(5) 0.090(4) Uani 1 1 d . . . . .
H03U H 0.170983 1.313014 0.671018 0.108 Uiso 1 1 calc R U . . .
C03W C 0.5083(7) 0.7236(5) 1.0626(4) 0.063(3) Uani 1 1 d . . . . .
C03Y C 0.3708(7) 1.2857(6) 0.9469(5) 0.068(3) Uani 1 1 d . . . . .
C03Z C -0.0419(8) 1.2305(7) 0.8387(4) 0.071(3) Uani 1 1 d . . . . .
C042 C 0.1593(9) 1.0096(6) 0.8200(4) 0.064(3) Uani 1 1 d . . . . .
C045 C 0.3729(7) 1.3381(5) 0.8669(5) 0.070(3) Uani 1 1 d . . . . .
C04A C 0.2194(8) 0.7934(6) 1.0646(4) 0.067(3) Uani 1 1 d . . . . .
C04B C -0.0354(9) 1.4005(7) 0.8460(5) 0.091(4) Uani 1 1 d . . . . .
H04B H -0.033785 1.456782 0.846611 0.110 Uiso 1 1 calc R U . . .
C04C C 0.0413(8) 1.1029(6) 0.8287(3) 0.064(3) Uani 1 1 d . . . . .
C04J C 0.0629(9) 1.0199(6) 0.8178(4) 0.072(3) Uani 1 1 d . . . . .
C04S C 0.0060(9) 0.9524(7) 0.8051(5) 0.090(4) Uani 1 1 d . . . . .
H04S H -0.059410 0.957688 0.801617 0.108 Uiso 1 1 calc R U . . .
C04W C 0.7076(8) 0.9787(7) 1.0827(5) 0.086(4) Uani 1 1 d . . . . .
H04W H 0.759278 1.013038 1.086822 0.103 Uiso 1 1 calc R U . . .
C050 C 0.1913(8) 1.2940(6) 0.7442(4) 0.075(3) Uani 1 1 d . . . . .
H050 H 0.137836 1.261612 0.748036 0.090 Uiso 1 1 calc R U . . .
C052 C 0.4407(8) 0.6594(5) 1.0623(4) 0.069(3) Uani 1 1 d . . . . .
C055 C 0.2259(7) 1.2746(6) 0.8338(4) 0.062(3) Uani 1 1 d . . . . .
C05C C 0.1592(8) 0.9319(7) 1.0629(4) 0.073(3) Uani 1 1 d . . . . .
H05C H 0.168765 0.987478 1.060703 0.087 Uiso 1 1 calc R U . . .
C05D C 0.4663(6) 0.8992(5) 0.9584(4) 0.061(3) Uani 1 1 d . . . . .
H05A H 0.440275 0.856228 0.978911 0.073 Uiso 1 1 calc R U . . .
H05B H 0.476495 0.877741 0.925029 0.073 Uiso 1 1 calc R U . . .
C05J C 0.5928(10) 0.8540(8) 1.2073(5) 0.106(5) Uani 1 1 d . . . . .
H05J H 0.566469 0.827504 1.234651 0.127 Uiso 1 1 calc R U . . .
C05S C 0.4734(10) 0.5775(7) 1.0630(4) 0.094(4) Uani 1 1 d . . . . .
H05S H 0.429975 0.535079 1.063661 0.113 Uiso 1 1 calc R U . . .
C05V C 0.0684(9) 0.8978(8) 1.0672(4) 0.094(4) Uani 1 1 d . . . . .
H05V H 0.016396 0.932489 1.068525 0.113 Uiso 1 1 calc R U . . .
C05X C 0.5949(8) 0.8842(6) 1.1158(4) 0.069(3) Uani 1 1 d . . . . .
C060 C 0.2486(8) 1.3088(6) 0.7863(4) 0.073(3) Uani 1 1 d . . . . .
C066 C 0.6065(8) 0.7018(6) 1.0625(4) 0.073(3) Uani 1 1 d . . . . .
H066 H 0.652044 0.742596 1.062025 0.087 Uiso 1 1 calc R U . . .
C068 C 0.7526(9) 1.0650(8) 0.9714(6) 0.101(4) Uani 1 1 d . . . . .
H068 H 0.798825 1.084557 0.993121 0.121 Uiso 1 1 calc R U . . .
C069 C 0.3426(9) 0.6784(6) 1.0628(4) 0.075(3) Uani 1 1 d . . . . .
H069 H 0.297932 0.636910 1.063044 0.091 Uiso 1 1 calc R U . . .
C06D C -0.1220(11) 1.3584(10) 0.8454(5) 0.107(5) Uani 1 1 d . . . . .
H06D H -0.178279 1.387570 0.848037 0.129 Uiso 1 1 calc R U . . .
C06F C 0.1274(9) 0.7635(7) 1.0693(4) 0.082(3) Uani 1 1 d . . . . .
H06F H 0.117970 0.707976 1.072296 0.098 Uiso 1 1 calc R U . . .
C06K C 0.4798(8) 1.3134(7) 1.0128(5) 0.098(4) Uani 1 1 d . . . . .
H06K H 0.500434 1.306816 1.045595 0.118 Uiso 1 1 calc R U . . .
C06S C 0.5296(8) 1.3660(7) 0.9790(6) 0.105(5) Uani 1 1 d . . . . .
H06S H 0.585000 1.390808 0.990031 0.125 Uiso 1 1 calc R U . . .
C06U C 0.5660(11) 0.5622(7) 1.0628(5) 0.096(4) Uani 1 1 d . . . . .
H06U H 0.586106 0.508601 1.062413 0.115 Uiso 1 1 calc R U . . .
C06W C 0.2057(9) 0.9380(7) 0.8128(4) 0.081(3) Uani 1 1 d . . . . .
H06W H 0.271148 0.933122 0.816478 0.098 Uiso 1 1 calc R U . . .
C075 C 0.3299(9) 1.3604(6) 0.7810(4) 0.074(3) Uani 1 1 d . . . . .
C076 C 0.4993(8) 1.3813(7) 0.9311(5) 0.099(4) Uani 1 1 d . . . . .
H076 H 0.529882 1.418953 0.910869 0.118 Uiso 1 1 calc R U . . .
C07B C -0.1267(8) 1.2757(9) 0.8409(4) 0.089(4) Uani 1 1 d . . . . .
H07B H -0.185227 1.249751 0.839360 0.107 Uiso 1 1 calc R U . . .
C07C C 0.3904(8) 1.3731(6) 0.8220(4) 0.072(3) Uani 1 1 d . . . . .
H07C H 0.443331 1.406209 0.818361 0.087 Uiso 1 1 calc R U . . .
C07E C 0.0482(12) 0.8809(8) 0.7983(5) 0.108(5) Uani 1 1 d . . . . .
H07E H 0.010905 0.835395 0.792497 0.129 Uiso 1 1 calc R U . . .
C07G C 0.0519(9) 0.8135(8) 1.0695(5) 0.096(4) Uani 1 1 d . . . . .
H07G H -0.009612 0.793113 1.071133 0.115 Uiso 1 1 calc R U . . .
C07J C 0.1482(12) 0.8726(7) 0.7995(5) 0.103(4) Uani 1 1 d . . . . .
H07J H 0.175826 0.823161 0.791483 0.124 Uiso 1 1 calc R U . . .
C07M C 0.2903(11) 1.3744(9) 0.6923(5) 0.110(5) Uani 1 1 d . . . . .
H07M H 0.304651 1.395704 0.661008 0.132 Uiso 1 1 calc R U . . .
C07R C 0.6706(11) 0.9069(9) 1.2119(5) 0.112(5) Uani 1 1 d . . . . .
H07R H 0.699394 0.912410 1.242996 0.135 Uiso 1 1 calc R U . . .
C081 C 0.6130(8) 1.0072(7) 0.9070(5) 0.083(3) Uani 1 1 d . . . . .
H081 H 0.566219 0.989984 0.884882 0.100 Uiso 1 1 calc R U . . .
C08C C 0.6351(9) 0.6242(7) 1.0630(4) 0.084(3) Uani 1 1 d . . . . .
H08C H 0.699439 0.611485 1.063568 0.101 Uiso 1 1 calc R U . . .
C08E C 0.7060(10) 0.9509(8) 1.1722(6) 0.106(4) Uani 1 1 d . . . . .
H08E H 0.752280 0.990154 1.177633 0.127 Uiso 1 1 calc R U . . .
C08H C 0.3460(11) 1.3916(8) 0.7313(5) 0.106(4) Uani 1 1 d . . . . .
H08H H 0.397906 1.425380 0.726191 0.128 Uiso 1 1 calc R U . . .
C08I C -0.0448(8) 1.1455(7) 0.8308(4) 0.076(3) Uani 1 1 d . . . . .
H08I H -0.102464 1.118686 0.827077 0.091 Uiso 1 1 calc R U . . .
C08J C 0.7516(11) 1.0908(8) 0.9229(6) 0.109(5) Uani 1 1 d . . . . .
H08J H 0.796909 1.127053 0.911079 0.131 Uiso 1 1 calc R U . . .
C08R C 0.6828(10) 1.0621(9) 0.8926(5) 0.104(4) Uani 1 1 d . . . . .
H08R H 0.681949 1.080361 0.859712 0.124 Uiso 1 1 calc R U . . .
Cl1 Cl 0.1958(6) 1.0822(4) 0.6923(2) 0.244(3) Uani 1 1 d . U . . .
C08Y C 0.3225(18) 1.1105(16) 0.7010(8) 0.236(8) Uani 1 1 d . U . . .
H08A H 0.344815 1.139810 0.671817 0.283 Uiso 1 1 calc R U . . .
H08B H 0.328690 1.145681 0.729833 0.283 Uiso 1 1 calc R U . . .
Cl Cl 0.3850(7) 1.0318(6) 0.7088(3) 0.343(5) Uani 1 1 d . U . . .

loop_
_atom_site_aniso_label
_atom_site_aniso_U_11
_atom_site_aniso_U_22
_atom_site_aniso_U_33
_atom_site_aniso_U_23
_atom_site_aniso_U_13
_atom_site_aniso_U_12
N002 0.065(5) 0.051(5) 0.061(6) 0.001(4) -0.002(5) -0.011(4)
N00B 0.063(5) 0.054(5) 0.070(6) 0.003(4) 0.000(5) -0.001(4)
N00L 0.069(5) 0.037(4) 0.074(6) 0.009(4) -0.001(5) -0.005(4)
N00O 0.076(6) 0.060(5) 0.060(6) 0.006(4) -0.013(5) -0.003(5)
C00T 0.075(7) 0.047(6) 0.072(8) -0.004(6) 0.003(6) -0.002(5)
C00J 0.061(6) 0.044(5) 0.057(7) -0.006(5) 0.000(5) -0.004(5)
C00P 0.049(5) 0.058(6) 0.052(6) -0.001(5) 0.006(5) -0.006(5)
C013 0.084(8) 0.056(6) 0.048(7) -0.002(5) 0.013(6) 0.005(6)
C015 0.050(5) 0.049(5) 0.054(6) 0.004(5) -0.012(5) -0.003(4)
C019 0.073(7) 0.035(5) 0.058(7) 0.000(5) -0.006(5) 0.002(5)
C01F 0.071(7) 0.053(6) 0.059(7) 0.008(5) 0.001(5) -0.004(5)
C01H 0.072(7) 0.070(7) 0.056(7) 0.006(5) -0.004(6) 0.005(6)
C01K 0.078(7) 0.054(6) 0.054(7) 0.008(5) -0.002(6) 0.012(6)
C01O 0.072(7) 0.049(6) 0.052(6) 0.004(5) 0.011(5) 0.006(6)
C01V 0.089(8) 0.061(6) 0.036(6) 0.013(5) -0.002(5) -0.008(6)
C020 0.075(8) 0.071(7) 0.073(8) 0.000(6) 0.002(6) 0.003(7)
C021 0.064(6) 0.063(6) 0.057(7) -0.002(5) -0.002(5) -0.003(5)
C027 0.050(6) 0.052(6) 0.058(7) -0.002(5) -0.001(5) 0.007(5)
C029 0.060(6) 0.047(5) 0.065(7) 0.004(5) 0.007(5) 0.004(5)
C02F 0.071(7) 0.050(6) 0.062(8) -0.010(5) 0.003(6) 0.008(5)
C02R 0.069(7) 0.059(7) 0.061(7) 0.005(5) 0.005(6) 0.000(6)
C02U 0.072(6) 0.040(5) 0.066(7) 0.003(5) -0.011(6) -0.009(5)
C02V 0.074(7) 0.040(5) 0.059(7) -0.006(5) -0.010(6) 0.004(5)
C02W 0.094(9) 0.073(8) 0.075(9) -0.006(7) 0.009(7) -0.011(7)
C035 0.077(8) 0.062(7) 0.091(9) -0.001(6) -0.024(7) -0.016(6)
C037 0.089(9) 0.064(7) 0.078(9) -0.011(7) -0.022(7) 0.002(7)
C03A 0.076(7) 0.052(6) 0.057(7) 0.003(5) 0.005(6) 0.010(6)
C03C 0.084(8) 0.062(7) 0.054(7) 0.003(5) 0.009(6) -0.004(6)
C03I 0.100(9) 0.075(7) 0.070(8) -0.004(6) -0.009(7) -0.009(7)
C03K 0.079(7) 0.056(7) 0.103(10) -0.004(6) -0.034(7) -0.003(6)
C03M 0.076(7) 0.051(6) 0.056(7) 0.002(5) -0.009(5) -0.004(6)
C03U 0.112(10) 0.080(8) 0.078(9) 0.026(7) -0.002(8) 0.014(8)
C03W 0.086(7) 0.047(6) 0.054(7) 0.005(5) -0.005(6) 0.008(6)
C03Y 0.069(7) 0.053(6) 0.080(8) -0.015(6) -0.008(7) -0.002(6)
C03Z 0.072(8) 0.086(8) 0.053(7) 0.004(6) -0.004(6) 0.008(7)
C042 0.093(9) 0.046(6) 0.053(7) 0.003(5) -0.006(6) -0.011(6)
C045 0.065(7) 0.042(6) 0.103(10) 0.015(6) 0.010(7) -0.005(5)
C04A 0.075(7) 0.055(6) 0.070(8) -0.004(5) -0.003(6) -0.007(6)
C04B 0.072(8) 0.079(8) 0.123(11) -0.013(7) -0.006(8) 0.023(8)
C04C 0.071(8) 0.057(7) 0.063(7) 0.002(5) -0.008(6) -0.009(6)
C04J 0.082(8) 0.065(7) 0.070(8) 0.001(6) -0.024(6) -0.010(7)
C04S 0.090(9) 0.068(8) 0.111(11) 0.000(7) -0.016(7) -0.015(7)
C04W 0.080(8) 0.083(8) 0.095(10) -0.003(8) -0.018(8) -0.024(7)
C050 0.094(8) 0.077(8) 0.054(7) 0.004(6) 0.002(7) 0.014(6)
C052 0.092(8) 0.046(6) 0.068(8) 0.012(5) -0.009(7) -0.002(6)
C055 0.066(7) 0.054(6) 0.066(8) 0.010(5) 0.012(6) 0.014(6)
C05C 0.096(9) 0.060(6) 0.062(7) 0.018(6) 0.007(6) -0.005(7)
C05D 0.073(7) 0.040(5) 0.070(7) 0.003(5) -0.004(6) 0.003(5)
C05J 0.139(13) 0.107(10) 0.073(10) -0.006(8) -0.026(9) -0.022(9)
C05S 0.130(11) 0.071(8) 0.080(9) -0.004(7) 0.003(9) 0.016(8)
C05V 0.080(8) 0.118(11) 0.085(9) -0.008(8) 0.004(7) 0.015(8)
C05X 0.086(8) 0.065(7) 0.055(7) -0.003(6) 0.007(6) 0.000(6)
C060 0.087(8) 0.061(7) 0.072(9) 0.006(6) -0.001(7) 0.012(6)
C066 0.091(8) 0.069(7) 0.059(7) -0.007(6) -0.001(6) 0.014(6)
C068 0.093(9) 0.098(10) 0.111(12) -0.004(8) 0.019(8) -0.010(8)
C069 0.099(9) 0.068(8) 0.059(7) -0.010(6) 0.006(6) -0.012(7)
C06D 0.111(12) 0.117(12) 0.094(10) -0.009(9) 0.007(9) 0.049(10)
C06F 0.090(9) 0.075(8) 0.079(9) -0.004(6) -0.003(7) -0.012(8)
C06K 0.075(8) 0.078(8) 0.142(12) 0.011(8) -0.030(8) -0.006(7)
C06S 0.069(8) 0.078(8) 0.166(15) 0.003(9) -0.024(9) -0.031(7)
C06U 0.142(12) 0.059(7) 0.087(9) -0.003(7) -0.020(9) 0.026(9)
C06W 0.095(8) 0.070(8) 0.079(9) 0.001(6) -0.014(7) -0.012(7)
C075 0.100(9) 0.056(6) 0.067(8) 0.024(6) 0.013(7) 0.009(6)
C076 0.084(9) 0.095(9) 0.117(12) 0.015(8) -0.034(8) -0.005(7)
C07B 0.073(8) 0.109(11) 0.086(9) -0.007(8) 0.004(7) 0.023(8)
C07C 0.070(7) 0.066(7) 0.081(9) 0.009(6) -0.005(7) -0.011(6)
C07E 0.138(13) 0.070(9) 0.115(11) 0.003(8) -0.038(11) -0.037(9)
C07G 0.086(9) 0.080(9) 0.121(11) -0.019(8) 0.004(8) -0.028(8)
C07J 0.159(14) 0.050(7) 0.101(11) -0.012(7) -0.022(10) -0.006(9)
C07M 0.130(12) 0.138(12) 0.062(9) 0.033(9) 0.010(9) -0.001(11)
C07R 0.137(12) 0.130(13) 0.070(10) 0.006(9) -0.037(9) -0.002(10)
C081 0.085(8) 0.081(8) 0.082(9) -0.004(7) 0.014(7) -0.009(7)
C08C 0.112(9) 0.069(8) 0.071(8) 0.010(7) -0.016(7) 0.025(8)
C08E 0.116(11) 0.098(10) 0.102(12) -0.002(9) -0.026(10) -0.015(8)
C08H 0.132(12) 0.108(11) 0.079(10) 0.009(9) 0.021(9) -0.033(9)
C08I 0.073(8) 0.094(9) 0.060(7) 0.024(6) -0.005(6) -0.022(7)
C08J 0.126(12) 0.099(10) 0.101(12) 0.009(9) 0.038(10) -0.020(9)
C08R 0.106(11) 0.114(11) 0.090(11) 0.016(9) 0.015(9) -0.001(9)
Cl1 0.349(10) 0.213(6) 0.171(5) -0.011(5) 0.028(6) -0.029(7)
C08Y 0.283(17) 0.262(17) 0.162(14) 0.023(13) 0.039(14) 0.147(15)
Cl 0.423(11) 0.370(10) 0.237(8) 0.088(7) 0.110(8) 0.228(9)

loop_
_atom_type_symbol
_atom_type_description
_atom_type_scat_dispersion_real
_atom_type_scat_dispersion_imag
_atom_type_scat_source
C C 0.0033 0.0016 'International Tables Vol C Tables 4.2.6.8 and 6.1.1.4'
H H 0.0000 0.0000 'International Tables Vol C Tables 4.2.6.8 and 6.1.1.4'
Cl Cl 0.1484 0.1585 'International Tables Vol C Tables 4.2.6.8 and 6.1.1.4'
N N 0.0061 0.0033 'International Tables Vol C Tables 4.2.6.8 and 6.1.1.4'

loop_
_geom_angle_atom_site_label_1
_geom_angle_atom_site_label_2
_geom_angle_atom_site_label_3
_geom_angle
_geom_angle_site_symmetry_1
_geom_angle_site_symmetry_3
_geom_angle_publ_flag
C02V N002 C029 127.1(8) . . ?
C03Y N002 C029 121.6(8) . . ?
C03Y N002 C02V 110.0(8) . . ?
C013 N00B C02F 109.4(8) . . ?
C013 N00B C05D 122.6(8) . . ?
C02F N00B C05D 126.5(8) . . ?
C01O N00L C02U 128.9(8) . . ?
C03C N00L C01O 108.1(8) . . ?
C03C N00L C02U 122.7(8) . . ?
C02R N00O C021 126.8(8) . . ?
C02R N00O C042 107.8(8) . . ?
C042 N00O C021 122.9(8) . . ?
C02F C00T C02W 107.3(10) . . ?
C04W C00T C02F 120.4(10) . . ?
C04W C00T C02W 132.3(11) . . ?
C00P C00J C02U 117.4(8) . . ?
C019 C00J C00P 118.2(9) . . ?
C019 C00J C02U 124.3(8) . . ?
C00J C00P H00P 118.3 . . ?
C00J C00P C015 123.4(9) . . ?
C015 C00P H00P 118.3 . . ?
N00B C013 C02W 108.6(9) . . ?
C081 C013 N00B 129.4(11) . . ?
C081 C013 C02W 122.0(11) . . ?
C00P C015 C029 117.2(9) . . ?
C027 C015 C00P 117.6(8) . . ?
C027 C015 C029 125.2(8) . . ?
C00J C019 C05D 123.8(8) . . ?
C01F C019 C00J 118.8(8) . . ?
C01F C019 C05D 117.3(9) . . ?
C019 C01F H01F 118.4 . . ?
C019 C01F C027 123.1(9) . . ?
C027 C01F H01F 118.4 . . ?
C01K C01H C020 123.0(10) . . ?
C01K C01H C03Z 121.5(9) . . ?
C020 C01H C03Z 115.5(10) . . ?
C01H C01K C055 117.8(8) . . ?
C02R C01K C01H 116.6(10) . . ?
C02R C01K C055 125.0(9) . . ?
N00L C01O C01V 129.2(9) . . ?
C03M C01O N00L 108.2(8) . . ?
C03M C01O C01V 122.6(9) . . ?
C01O C01V C03A 123.1(9) . . ?
C01O C01V C03W 116.5(9) . . ?
C03W C01V C03A 120.3(9) . . ?
C01H C020 H020 117.7 . . ?
C04B C020 C01H 124.6(12) . . ?
C04B C020 H020 117.7 . . ?
N00O C021 H02A 108.5 . . ?
N00O C021 H02B 108.5 . . ?
N00O C021 C027 115.0(8) . . ?
H02A C021 H02B 107.5 . . ?
C027 C021 H02A 108.5 . . ?
C027 C021 H02B 108.5 . . ?
C015 C027 C021 124.4(8) . . ?
C01F C027 C015 118.5(9) . . ?
C01F C027 C021 117.0(8) . . ?
N002 C029 C015 111.9(7) . . ?
N002 C029 H02C 109.2 . . ?
N002 C029 H02D 109.2 . . ?
C015 C029 H02C 109.2 . . ?
C015 C029 H02D 109.2 . . ?
H02C C029 H02D 107.9 . . ?
C00T C02F N00B 106.6(9) . . ?
C03A C02F N00B 129.7(10) . . ?
C03A C02F C00T 123.5(10) . . ?
N00O C02R C04C 107.4(8) . . ?
C01K C02R N00O 128.9(10) . . ?
C01K C02R C04C 123.6(10) . . ?
N00L C02U C00J 113.9(7) . . ?
N00L C02U H02E 108.8 . . ?
N00L C02U H02F 108.8 . . ?
C00J C02U H02E 108.8 . . ?
C00J C02U H02F 108.8 . . ?
H02E C02U H02F 107.7 . . ?
N002 C02V C045 108.0(9) . . ?
N002 C02V C055 130.0(9) . . ?
C055 C02V C045 122.0(10) . . ?
C013 C02W C00T 108.1(10) . . ?
C013 C02W C068 117.3(11) . . ?
C068 C02W C00T 134.6(12) . . ?
C03Y C035 C045 108.9(10) . . ?
C076 C035 C03Y 120.1(11) . . ?
C076 C035 C045 130.9(12) . . ?
C04W C037 C05X 119.3(11) . . ?
C04W C037 C08E 120.9(12) . . ?
C05X C037 C08E 119.6(12) . . ?
C02F C03A C01V 127.4(9) . . ?
C02F C03A C05X 114.1(10) . . ?
C05X C03A C01V 117.8(9) . . ?
N00L C03C C04A 109.2(9) . . ?
C05C C03C N00L 128.0(9) . . ?
C05C C03C C04A 122.8(10) . . ?
C05J C03I H03I 117.5 . . ?
C05J C03I C05X 125.0(12) . . ?
C05X C03I H03I 117.5 . . ?
C03Y C03K H03K 121.1 . . ?
C03Y C03K C06K 117.7(11) . . ?
C06K C03K H03K 121.1 . . ?
C01O C03M C04A 108.1(8) . . ?
C069 C03M C01O 120.1(10) . . ?
C069 C03M C04A 131.7(10) . . ?
C050 C03U H03U 120.8 . . ?
C050 C03U C07M 118.3(13) . . ?
C07M C03U H03U 120.8 . . ?
C052 C03W C01V 121.2(9) . . ?
C052 C03W C066 117.3(9) . . ?
C066 C03W C01V 121.5(9) . . ?
N002 C03Y C035 107.2(10) . . ?
C03K C03Y N002 129.3(10) . . ?
C03K C03Y C035 123.4(10) . . ?
C07B C03Z C01H 120.0(11) . . ?
C07B C03Z C08I 120.4(12) . . ?
C08I C03Z C01H 119.5(10) . . ?
C04J C042 N00O 108.5(9) . . ?
C06W C042 N00O 126.3(10) . . ?
C06W C042 C04J 125.2(10) . . ?
C035 C045 C02V 105.8(10) . . ?
C07C C045 C02V 119.6(11) . . ?
C07C C045 C035 134.5(10) . . ?
C03C C04A C03M 106.2(9) . . ?
C06F C04A C03C 118.8(10) . . ?
C06F C04A C03M 135.0(10) . . ?
C020 C04B H04B 121.1 . . ?
C020 C04B C06D 117.9(11) . . ?
C06D C04B H04B 121.1 . . ?
C02R C04C C04J 107.5(10) . . ?
C08I C04C C02R 120.2(9) . . ?
C08I C04C C04J 132.1(10) . . ?
C042 C04J C04C 108.6(10) . . ?
C042 C04J C04S 118.3(10) . . ?
C04S C04J C04C 133.1(11) . . ?
C04J C04S H04S 120.7 . . ?
C07E C04S C04J 118.6(12) . . ?
C07E C04S H04S 120.7 . . ?
C00T C04W C037 119.7(11) . . ?
C00T C04W H04W 120.2 . . ?
C037 C04W H04W 120.2 . . ?
C03U C050 H050 118.3 . . ?
C03U C050 C060 123.4(12) . . ?
C060 C050 H050 118.3 . . ?
C03W C052 C05S 119.3(10) . . ?
C069 C052 C03W 119.1(9) . . ?
C069 C052 C05S 121.6(10) . . ?
C02V C055 C01K 124.8(9) . . ?
C02V C055 C060 117.1(10) . . ?
C060 C055 C01K 118.0(10) . . ?
C03C C05C H05C 122.2 . . ?
C03C C05C C05V 115.6(10) . . ?
C05V C05C H05C 122.2 . . ?
N00B C05D C019 111.4(7) . . ?
N00B C05D H05A 109.3 . . ?
N00B C05D H05B 109.3 . . ?
C019 C05D H05A 109.3 . . ?
C019 C05D H05B 109.3 . . ?
H05A C05D H05B 108.0 . . ?
C03I C05J H05J 122.2 . . ?
C03I C05J C07R 115.6(13) . . ?
C07R C05J H05J 122.2 . . ?
C052 C05S H05S 120.1 . . ?
C06U C05S C052 119.8(12) . . ?
C06U C05S H05S 120.1 . . ?
C05C C05V H05V 118.4 . . ?
C05C C05V C07G 123.3(11) . . ?
C07G C05V H05V 118.4 . . ?
C037 C05X C03A 123.1(10) . . ?
C037 C05X C03I 116.6(11) . . ?
C03I C05X C03A 120.3(10) . . ?
C050 C060 C055 121.1(11) . . ?
C050 C060 C075 118.7(11) . . ?
C055 C060 C075 120.2(11) . . ?
C03W C066 H066 119.0 . . ?
C08C C066 C03W 122.0(11) . . ?
C08C C066 H066 119.0 . . ?
C02W C068 H068 119.4 . . ?
C08J C068 C02W 121.2(13) . . ?
C08J C068 H068 119.4 . . ?
C03M C069 C052 120.5(10) . . ?
C03M C069 H069 119.7 . . ?
C052 C069 H069 119.7 . . ?
C04B C06D H06D 118.8 . . ?
C07B C06D C04B 122.4(12) . . ?
C07B C06D H06D 118.8 . . ?
C04A C06F H06F 119.4 . . ?
C07G C06F C04A 121.1(10) . . ?
C07G C06F H06F 119.4 . . ?
C03K C06K H06K 120.8 . . ?
C03K C06K C06S 118.4(12) . . ?
C06S C06K H06K 120.8 . . ?
C06K C06S H06S 118.4 . . ?
C076 C06S C06K 123.2(11) . . ?
C076 C06S H06S 118.4 . . ?
C05S C06U H06U 118.7 . . ?
C05S C06U C08C 122.6(11) . . ?
C08C C06U H06U 118.7 . . ?
C042 C06W H06W 122.3 . . ?
C042 C06W C07J 115.4(12) . . ?
C07J C06W H06W 122.3 . . ?
C060 C075 C08H 115.4(12) . . ?
C07C C075 C060 119.6(10) . . ?
C07C C075 C08H 124.8(12) . . ?
C035 C076 H076 121.5 . . ?
C06S C076 C035 117.1(12) . . ?
C06S C076 H076 121.5 . . ?
C03Z C07B H07B 120.3 . . ?
C06D C07B C03Z 119.4(13) . . ?
C06D C07B H07B 120.3 . . ?
C045 C07C C075 121.2(10) . . ?
C045 C07C H07C 119.4 . . ?
C075 C07C H07C 119.4 . . ?
C04S C07E H07E 119.1 . . ?
C04S C07E C07J 121.7(12) . . ?
C07J C07E H07E 119.1 . . ?
C05V C07G H07G 120.8 . . ?
C06F C07G C05V 118.3(11) . . ?
C06F C07G H07G 120.8 . . ?
C06W C07J C07E 120.6(12) . . ?
C06W C07J H07J 119.7 . . ?
C07E C07J H07J 119.7 . . ?
C03U C07M H07M 119.7 . . ?
C08H C07M C03U 120.7(13) . . ?
C08H C07M H07M 119.7 . . ?
C05J C07R H07R 118.6 . . ?
C08E C07R C05J 122.8(13) . . ?
C08E C07R H07R 118.6 . . ?
C013 C081 H081 121.6 . . ?
C013 C081 C08R 116.7(12) . . ?
C08R C081 H081 121.6 . . ?
C066 C08C C06U 119.0(12) . . ?
C066 C08C H08C 120.5 . . ?
C06U C08C H08C 120.5 . . ?
C037 C08E H08E 120.0 . . ?
C07R C08E C037 120.0(13) . . ?
C07R C08E H08E 120.0 . . ?
C075 C08H H08H 118.3 . . ?
C07M C08H C075 123.4(13) . . ?
C07M C08H H08H 118.3 . . ?
C03Z C08I H08I 120.8 . . ?
C04C C08I C03Z 118.5(10) . . ?
C04C C08I H08I 120.8 . . ?
C068 C08J H08J 121.1 . . ?
C08R C08J C068 117.9(14) . . ?
C08R C08J H08J 121.1 . . ?
C081 C08R H08R 117.6 . . ?
C08J C08R C081 124.8(13) . . ?
C08J C08R H08R 117.6 . . ?
Cl1 C08Y H08A 109.6 . . ?
Cl1 C08Y H08B 109.6 . . ?
H08A C08Y H08B 108.1 . . ?
Cl C08Y Cl1 110.1(17) . . ?
Cl C08Y H08A 109.6 . . ?
Cl C08Y H08B 109.6 . . ?

loop_
_geom_bond_atom_site_label_1
_geom_bond_atom_site_label_2
_geom_bond_distance
_geom_bond_site_symmetry_2
_geom_bond_publ_flag
N002 C029 1.501(10) . ?
N002 C02V 1.391(11) . ?
N002 C03Y 1.386(12) . ?
N00B C013 1.381(11) . ?
N00B C02F 1.426(12) . ?
N00B C05D 1.472(11) . ?
N00L C01O 1.407(10) . ?
N00L C02U 1.469(10) . ?
N00L C03C 1.401(12) . ?
N00O C021 1.468(11) . ?
N00O C02R 1.412(12) . ?
N00O C042 1.438(12) . ?
C00T C02F 1.423(13) . ?
C00T C02W 1.434(14) . ?
C00T C04W 1.368(14) . ?
C00J C00P 1.392(11) . ?
C00J C019 1.389(12) . ?
C00J C02U 1.539(12) . ?
C00P H00P 0.9300 . ?
C00P C015 1.405(11) . ?
C013 C02W 1.400(13) . ?
C013 C081 1.367(14) . ?
C015 C027 1.400(12) . ?
C015 C029 1.510(11) . ?
C019 C01F 1.388(12) . ?
C019 C05D 1.547(11) . ?
C01F H01F 0.9300 . ?
C01F C027 1.396(12) . ?
C01H C01K 1.430(13) . ?
C01H C020 1.432(13) . ?
C01H C03Z 1.441(14) . ?
C01K C02R 1.368(13) . ?
C01K C055 1.496(13) . ?
C01O C01V 1.414(13) . ?
C01O C03M 1.403(12) . ?
C01V C03A 1.478(13) . ?
C01V C03W 1.432(12) . ?
C020 H020 0.9300 . ?
C020 C04B 1.332(13) . ?
C021 H02A 0.9700 . ?
C021 H02B 0.9700 . ?
C021 C027 1.524(12) . ?
C029 H02C 0.9700 . ?
C029 H02D 0.9700 . ?
C02F C03A 1.359(13) . ?
C02R C04C 1.421(13) . ?
C02U H02E 0.9700 . ?
C02U H02F 0.9700 . ?
C02V C045 1.433(13) . ?
C02V C055 1.408(13) . ?
C02W C068 1.428(15) . ?
C035 C03Y 1.411(14) . ?
C035 C045 1.426(14) . ?
C035 C076 1.404(14) . ?
C037 C04W 1.379(14) . ?
C037 C05X 1.397(14) . ?
C037 C08E 1.423(15) . ?
C03A C05X 1.452(13) . ?
C03C C04A 1.412(13) . ?
C03C C05C 1.367(13) . ?
C03I H03I 0.9300 . ?
C03I C05J 1.366(15) . ?
C03I C05X 1.447(13) . ?
C03K H03K 0.9300 . ?
C03K C03Y 1.363(14) . ?
C03K C06K 1.421(13) . ?
C03M C04A 1.441(13) . ?
C03M C069 1.378(13) . ?
C03U H03U 0.9300 . ?
C03U C050 1.358(14) . ?
C03U C07M 1.404(17) . ?
C03W C052 1.426(13) . ?
C03W C066 1.429(13) . ?
C03Z C07B 1.410(14) . ?
C03Z C08I 1.420(14) . ?
C042 C04J 1.369(14) . ?
C042 C06W 1.366(14) . ?
C045 C07C 1.353(14) . ?
C04A C06F 1.392(13) . ?
C04B H04B 0.9300 . ?
C04B C06D 1.405(17) . ?
C04C C04J 1.434(13) . ?
C04C C08I 1.403(14) . ?
C04J C04S 1.414(14) . ?
C04S H04S 0.9300 . ?
C04S C07E 1.334(16) . ?
C04W H04W 0.9300 . ?
C050 H050 0.9300 . ?
C050 C060 1.407(14) . ?
C052 C05S 1.429(13) . ?
C052 C069 1.416(14) . ?
C055 C060 1.425(13) . ?
C05C H05C 0.9300 . ?
C05C C05V 1.402(14) . ?
C05D H05A 0.9700 . ?
C05D H05B 0.9700 . ?
C05J H05J 0.9300 . ?
C05J C07R 1.408(17) . ?
C05S H05S 0.9300 . ?
C05S C06U 1.328(15) . ?
C05V H05V 0.9300 . ?
C05V C07G 1.413(15) . ?
C060 C075 1.435(14) . ?
C066 H066 0.9300 . ?
C066 C08C 1.344(13) . ?
C068 H068 0.9300 . ?
C068 C08J 1.367(16) . ?
C069 H069 0.9300 . ?
C06D H06D 0.9300 . ?
C06D C07B 1.373(16) . ?
C06F H06F 0.9300 . ?
C06F C07G 1.348(14) . ?
C06K H06K 0.9300 . ?
C06K C06S 1.437(15) . ?
C06S H06S 0.9300 . ?
C06S C076 1.373(16) . ?
C06U H06U 0.9300 . ?
C06U C08C 1.413(16) . ?
C06W H06W 0.9300 . ?
C06W C07J 1.396(15) . ?
C075 C07C 1.406(14) . ?
C075 C08H 1.442(15) . ?
C076 H076 0.9300 . ?
C07B H07B 0.9300 . ?
C07C H07C 0.9300 . ?
C07E H07E 0.9300 . ?
C07E C07J 1.416(18) . ?
C07G H07G 0.9300 . ?
C07J H07J 0.9300 . ?
C07M H07M 0.9300 . ?
C07M C08H 1.336(16) . ?
C07R H07R 0.9300 . ?
C07R C08E 1.380(16) . ?
C081 H081 0.9300 . ?
C081 C08R 1.391(15) . ?
C08C H08C 0.9300 . ?
C08E H08E 0.9300 . ?
C08H H08H 0.9300 . ?
C08I H08I 0.9300 . ?
C08J H08J 0.9300 . ?
C08J C08R 1.348(16) . ?
C08R H08R 0.9300 . ?
Cl1 C08Y 1.86(3) . ?
C08Y H08A 0.9700 . ?
C08Y H08B 0.9700 . ?
C08Y Cl 1.584(19) . ?

loop_
_geom_torsion_atom_site_label_1
_geom_torsion_atom_site_label_2
_geom_torsion_atom_site_label_3
_geom_torsion_atom_site_label_4
_geom_torsion
_geom_torsion_site_symmetry_1
_geom_torsion_site_symmetry_2
_geom_torsion_site_symmetry_3
_geom_torsion_site_symmetry_4
_geom_torsion_publ_flag
N002 C02V C045 C035 -1.7(11) . . . . ?
N002 C02V C045 C07C 177.9(9) . . . . ?
N002 C02V C055 C01K 5.2(15) . . . . ?
N002 C02V C055 C060 -174.5(9) . . . . ?
N00B C013 C02W C00T 0.5(11) . . . . ?
N00B C013 C02W C068 179.4(9) . . . . ?
N00B C013 C081 C08R -179.8(9) . . . . ?
N00B C02F C03A C01V 16.3(16) . . . . ?
N00B C02F C03A C05X -173.5(9) . . . . ?
N00L C01O C01V C03A 8.0(16) . . . . ?
N00L C01O C01V C03W -175.9(9) . . . . ?
N00L C01O C03M C04A -4.5(11) . . . . ?
N00L C01O C03M C069 176.8(9) . . . . ?
N00L C03C C04A C03M -1.0(12) . . . . ?
N00L C03C C04A C06F 177.0(9) . . . . ?
N00L C03C C05C C05V -177.5(10) . . . . ?
N00O C021 C027 C015 -70.6(12) . . . . ?
N00O C021 C027 C01F 111.4(9) . . . . ?
N00O C02R C04C C04J -4.7(11) . . . . ?
N00O C02R C04C C08I -179.6(9) . . . . ?
N00O C042 C04J C04C -3.3(12) . . . . ?
N00O C042 C04J C04S 175.7(9) . . . . ?
N00O C042 C06W C07J -174.4(10) . . . . ?
C00T C02F C03A C01V -170.2(9) . . . . ?
C00T C02F C03A C05X 0.0(13) . . . . ?
C00T C02W C068 C08J 179.3(13) . . . . ?
C00J C00P C015 C027 4.6(12) . . . . ?
C00J C00P C015 C029 -174.9(8) . . . . ?
C00J C019 C01F C027 4.8(14) . . . . ?
C00J C019 C05D N00B -67.9(11) . . . . ?
C00P C00J C019 C01F -5.4(13) . . . . ?
C00P C00J C019 C05D 171.6(8) . . . . ?
C00P C00J C02U N00L 119.4(9) . . . . ?
C00P C015 C027 C01F -5.1(12) . . . . ?
C00P C015 C027 C021 177.0(8) . . . . ?
C00P C015 C029 N002 115.7(9) . . . . ?
C013 N00B C02F C00T 2.6(10) . . . . ?
C013 N00B C02F C03A 176.9(9) . . . . ?
C013 N00B C05D C019 -66.4(11) . . . . ?
C013 C02W C068 C08J 0.8(17) . . . . ?
C013 C081 C08R C08J -1.3(19) . . . . ?
C019 C00J C00P C015 0.8(13) . . . . ?
C019 C00J C02U N00L -61.6(12) . . . . ?
C019 C01F C027 C015 0.6(13) . . . . ?
C019 C01F C027 C021 178.7(8) . . . . ?
C01F C019 C05D N00B 109.2(9) . . . . ?
C01H C01K C02R N00O 180.0(9) . . . . ?
C01H C01K C02R C04C 3.8(15) . . . . ?
C01H C01K C055 C02V 103.3(11) . . . . ?
C01H C01K C055 C060 -77.1(11) . . . . ?
C01H C020 C04B C06D 4.4(18) . . . . ?
C01H C03Z C07B C06D 0.3(16) . . . . ?
C01H C03Z C08I C04C 3.6(14) . . . . ?
C01K C01H C020 C04B 176.2(11) . . . . ?
C01K C01H C03Z C07B -178.7(10) . . . . ?
C01K C01H C03Z C08I -2.5(14) . . . . ?
C01K C02R C04C C04J 172.2(9) . . . . ?
C01K C02R C04C C08I -2.7(15) . . . . ?
C01K C055 C060 C050 -4.0(14) . . . . ?
C01K C055 C060 C075 174.9(9) . . . . ?
C01O N00L C02U C00J 100.6(11) . . . . ?
C01O N00L C03C C04A -1.7(11) . . . . ?
C01O N00L C03C C05C 177.3(10) . . . . ?
C01O C01V C03A C02F -87.4(13) . . . . ?
C01O C01V C03A C05X 102.8(11) . . . . ?
C01O C01V C03W C052 -1.1(14) . . . . ?
C01O C01V C03W C066 179.4(9) . . . . ?
C01O C03M C04A C03C 3.4(11) . . . . ?
C01O C03M C04A C06F -174.2(12) . . . . ?
C01O C03M C069 C052 -0.1(16) . . . . ?
C01V C01O C03M C04A 177.5(9) . . . . ?
C01V C01O C03M C069 -1.3(15) . . . . ?
C01V C03A C05X C037 171.0(10) . . . . ?
C01V C03A C05X C03I -11.7(14) . . . . ?
C01V C03W C052 C05S -178.2(9) . . . . ?
C01V C03W C052 C069 -0.2(15) . . . . ?
C01V C03W C066 C08C 178.4(9) . . . . ?
C020 C01H C01K C02R -179.0(10) . . . . ?
C020 C01H C01K C055 -6.8(14) . . . . ?
C020 C01H C03Z C07B -0.7(14) . . . . ?
C020 C01H C03Z C08I 175.5(9) . . . . ?
C020 C04B C06D C07B -4.7(19) . . . . ?
C021 N00O C02R C01K 24.0(16) . . . . ?
C021 N00O C02R C04C -159.4(8) . . . . ?
C021 N00O C042 C04J 163.3(9) . . . . ?
C021 N00O C042 C06W -18.4(15) . . . . ?
C027 C015 C029 N002 -63.7(11) . . . . ?
C029 N002 C02V C045 -167.3(8) . . . . ?
C029 N002 C02V C055 11.4(15) . . . . ?
C029 N002 C03Y C035 170.0(8) . . . . ?
C029 N002 C03Y C03K -13.1(15) . . . . ?
C029 C015 C027 C01F 174.3(8) . . . . ?
C029 C015 C027 C021 -3.6(14) . . . . ?
C02F N00B C013 C02W -1.9(10) . . . . ?
C02F N00B C013 C081 -179.3(10) . . . . ?
C02F N00B C05D C019 98.2(10) . . . . ?
C02F C00T C02W C013 1.1(11) . . . . ?
C02F C00T C02W C068 -177.5(12) . . . . ?
C02F C00T C04W C037 -1.1(16) . . . . ?
C02F C03A C05X C037 -0.2(14) . . . . ?
C02F C03A C05X C03I 177.1(9) . . . . ?
C02R N00O C021 C027 88.7(11) . . . . ?
C02R N00O C042 C04J 0.3(11) . . . . ?
C02R N00O C042 C06W 178.7(10) . . . . ?
C02R C01K C055 C02V -85.1(13) . . . . ?
C02R C01K C055 C060 94.5(12) . . . . ?
C02R C04C C04J C042 4.9(12) . . . . ?
C02R C04C C04J C04S -173.8(12) . . . . ?
C02R C04C C08I C03Z -1.2(14) . . . . ?
C02U N00L C01O C01V 8.1(16) . . . . ?
C02U N00L C01O C03M -169.8(9) . . . . ?
C02U N00L C03C C04A 172.4(8) . . . . ?
C02U N00L C03C C05C -8.6(17) . . . . ?
C02U C00J C00P C015 179.8(8) . . . . ?
C02U C00J C019 C01F 175.7(8) . . . . ?
C02U C00J C019 C05D -7.3(13) . . . . ?
C02V N002 C029 C015 98.9(10) . . . . ?
C02V N002 C03Y C035 2.1(10) . . . . ?
C02V N002 C03Y C03K 179.0(10) . . . . ?
C02V C045 C07C C075 -0.9(16) . . . . ?
C02V C055 C060 C050 175.7(9) . . . . ?
C02V C055 C060 C075 -5.4(13) . . . . ?
C02W C00T C02F N00B -2.2(10) . . . . ?
C02W C00T C02F C03A -177.0(9) . . . . ?
C02W C00T C04W C037 175.9(11) . . . . ?
C02W C013 C081 C08R 3.2(16) . . . . ?
C02W C068 C08J C08R 1(2) . . . . ?
C035 C045 C07C C075 178.5(11) . . . . ?
C03A C01V C03W C052 175.2(9) . . . . ?
C03A C01V C03W C066 -4.4(15) . . . . ?
C03C N00L C01O C01V -178.3(9) . . . . ?
C03C N00L C01O C03M 3.8(11) . . . . ?
C03C N00L C02U C00J -72.2(12) . . . . ?
C03C C04A C06F C07G 2.8(17) . . . . ?
C03C C05C C05V C07G -1.5(17) . . . . ?
C03I C05J C07R C08E 5(2) . . . . ?
C03K C06K C06S C076 3.7(18) . . . . ?
C03M C01O C01V C03A -174.3(9) . . . . ?
C03M C01O C01V C03W 1.8(14) . . . . ?
C03M C04A C06F C07G -179.9(12) . . . . ?
C03U C050 C060 C055 -179.6(10) . . . . ?
C03U C050 C060 C075 1.5(16) . . . . ?
C03U C07M C08H C075 1(2) . . . . ?
C03W C01V C03A C02F 96.7(12) . . . . ?
C03W C01V C03A C05X -73.2(12) . . . . ?
C03W C052 C05S C06U -1.6(17) . . . . ?
C03W C052 C069 C03M 0.8(16) . . . . ?
C03W C066 C08C C06U 1.2(17) . . . . ?
C03Y N002 C029 C015 -66.8(11) . . . . ?
C03Y N002 C02V C045 -0.2(10) . . . . ?
C03Y N002 C02V C055 178.4(9) . . . . ?
C03Y C035 C045 C02V 3.0(11) . . . . ?
C03Y C035 C045 C07C -176.5(11) . . . . ?
C03Y C035 C076 C06S 4.9(17) . . . . ?
C03Y C03K C06K C06S -1.5(15) . . . . ?
C03Z C01H C01K C02R -1.2(14) . . . . ?
C03Z C01H C01K C055 171.1(9) . . . . ?
C03Z C01H C020 C04B -1.8(16) . . . . ?
C042 N00O C021 C027 -70.9(11) . . . . ?
C042 N00O C02R C01K -173.9(10) . . . . ?
C042 N00O C02R C04C 2.7(10) . . . . ?
C042 C04J C04S C07E 3.2(17) . . . . ?
C042 C06W C07J C07E -5.1(18) . . . . ?
C045 C02V C055 C01K -176.4(8) . . . . ?
C045 C02V C055 C060 4.0(13) . . . . ?
C045 C035 C03Y N002 -3.1(11) . . . . ?
C045 C035 C03Y C03K 179.7(10) . . . . ?
C045 C035 C076 C06S -178.6(12) . . . . ?
C04A C03C C05C C05V 1.4(16) . . . . ?
C04A C03M C069 C052 -178.5(11) . . . . ?
C04A C06F C07G C05V -2.8(18) . . . . ?
C04B C06D C07B C03Z 2.4(19) . . . . ?
C04C C04J C04S C07E -178.2(12) . . . . ?
C04J C042 C06W C07J 3.6(17) . . . . ?
C04J C04C C08I C03Z -174.7(10) . . . . ?
C04J C04S C07E C07J -5(2) . . . . ?
C04S C07E C07J C06W 6(2) . . . . ?
C04W C00T C02F N00B 175.4(9) . . . . ?
C04W C00T C02F C03A 0.7(15) . . . . ?
C04W C00T C02W C013 -176.2(11) . . . . ?
C04W C00T C02W C068 5(2) . . . . ?
C04W C037 C05X C03A -0.2(16) . . . . ?
C04W C037 C05X C03I -177.6(10) . . . . ?
C04W C037 C08E C07R -178.8(12) . . . . ?
C050 C03U C07M C08H 0(2) . . . . ?
C050 C060 C075 C07C -177.3(10) . . . . ?
C050 C060 C075 C08H -1.0(14) . . . . ?
C052 C03W C066 C08C -1.2(16) . . . . ?
C052 C05S C06U C08C 2(2) . . . . ?
C055 C01K C02R N00O 8.3(17) . . . . ?
C055 C01K C02R C04C -167.8(9) . . . . ?
C055 C02V C045 C035 179.5(9) . . . . ?
C055 C02V C045 C07C -0.9(15) . . . . ?
C055 C060 C075 C07C 3.8(15) . . . . ?
C055 C060 C075 C08H -179.9(10) . . . . ?
C05C C03C C04A C03M 179.9(10) . . . . ?
C05C C03C C04A C06F -2.0(16) . . . . ?
C05C C05V C07G C06F 2.3(19) . . . . ?
C05D N00B C013 C02W 165.0(8) . . . . ?
C05D N00B C013 C081 -12.4(15) . . . . ?
C05D N00B C02F C00T -163.7(8) . . . . ?
C05D N00B C02F C03A 10.6(15) . . . . ?
C05D C019 C01F C027 -172.4(8) . . . . ?
C05J C03I C05X C037 0.6(17) . . . . ?
C05J C03I C05X C03A -176.9(11) . . . . ?
C05J C07R C08E C037 -8(2) . . . . ?
C05S C052 C069 C03M 178.8(9) . . . . ?
C05S C06U C08C C066 -1.4(19) . . . . ?
C05X C037 C04W C00T 0.8(17) . . . . ?
C05X C037 C08E C07R 7.4(18) . . . . ?
C05X C03I C05J C07R -0.9(18) . . . . ?
C060 C075 C07C C045 -0.6(16) . . . . ?
C060 C075 C08H C07M -0.2(19) . . . . ?
C066 C03W C052 C05S 1.4(15) . . . . ?
C066 C03W C052 C069 179.4(10) . . . . ?
C068 C08J C08R C081 -1(2) . . . . ?
C069 C03M C04A C03C -178.1(11) . . . . ?
C069 C03M C04A C06F 4(2) . . . . ?
C069 C052 C05S C06U -179.6(11) . . . . ?
C06K C03K C03Y N002 -175.2(9) . . . . ?
C06K C03K C03Y C035 1.3(16) . . . . ?
C06K C06S C076 C035 -5.3(19) . . . . ?
C06W C042 C04J C04C 178.4(10) . . . . ?
C06W C042 C04J C04S -2.7(17) . . . . ?
C076 C035 C03Y N002 174.1(9) . . . . ?
C076 C035 C03Y C03K -3.1(16) . . . . ?
C076 C035 C045 C02V -173.8(11) . . . . ?
C076 C035 C045 C07C 7(2) . . . . ?
C07B C03Z C08I C04C 179.8(9) . . . . ?
C07C C075 C08H C07M 175.9(13) . . . . ?
C07M C03U C050 C060 -0.8(17) . . . . ?
C081 C013 C02W C00T 178.1(9) . . . . ?
C081 C013 C02W C068 -3.0(16) . . . . ?
C08E C037 C04W C00T -173.0(11) . . . . ?
C08E C037 C05X C03A 173.7(10) . . . . ?
C08E C037 C05X C03I -3.7(15) . . . . ?
C08H C075 C07C C045 -176.4(11) . . . . ?
C08I C03Z C07B C06D -175.8(11) . . . . ?
C08I C04C C04J C042 179.0(10) . . . . ?
C08I C04C C04J C04S 0(2) . . . . ?

loop_
_smtbx_masks_void_nr
_smtbx_masks_void_average_x
_smtbx_masks_void_average_y
_smtbx_masks_void_average_z
_smtbx_masks_void_volume
_smtbx_masks_void_count_electrons
_smtbx_masks_void_content
1 0.000 0.209 0.250 669.7 75.3 '2 CH2Cl2'
2 0.500 0.979 0.750 669.7 75.1 '2 CH2Cl2'
